data_4122369
loop_
_publ_author_name
'Kundu, Pintu K.'
'Lerner, Avishai'
'Ku\<canda, Kristina'
'Leitus, Gregory'
'Klajn, Rafal'

_publ_section_title
;
 Cyclic Kinetics during Thermal Equilibration of an Axially Chiral
 Bis-Spiropyran.
;
_journal_issue 32
_journal_name_full 'Journal of the American Chemical Society'
_journal_page_first 11276
_journal_page_last 11279
_journal_paper_doi 10.1021/ja505948q
_journal_volume 136
_journal_year 2014
_chemical_formula_moiety 'C38 H32 Br2 N4 O6, C H2 Cl2'
_chemical_formula_sum 'C39 H34 Br2 Cl2 N4 O6'
_chemical_formula_weight 885.42
_chemical_name_systematic
; 
 ? 
;
_space_group_IT_number 9
_symmetry_cell_setting monoclinic
_symmetry_space_group_name_Hall 'C -2yc'
_symmetry_space_group_name_H-M 'C 1 c 1'
_atom_sites_solution_hydrogens geom
_atom_sites_solution_primary direct
_atom_sites_solution_secondary difmap
_audit_creation_method SHELXL-97
_cell_angle_alpha 90.00
_cell_angle_beta 113.674(9)
_cell_angle_gamma 90.00
_cell_formula_units_Z 4
_cell_length_a 14.5120(5)
_cell_length_b 22.9160(10)
_cell_length_c 12.0150(4)
_cell_measurement_reflns_used 9397
_cell_measurement_temperature 100(2)
_cell_measurement_theta_max 25.68
_cell_measurement_theta_min 2.1
_cell_volume 3659.4(3)
_computing_cell_refinement 'Bruker Apex2'
_computing_data_collection 'Bruker Apex2'
_computing_data_reduction 'Bruker Apex2'
_computing_molecular_graphics 'Bruker SHELXTL'
_computing_publication_material 'Bruker SHELXTL'
_computing_structure_refinement 'SHELXL-97 (Sheldrick, 1997)'
_computing_structure_solution 'SHELXS-97 (Sheldrick, 1990)'
_diffrn_ambient_temperature 100(2)
_diffrn_measured_fraction_theta_full 0.995
_diffrn_measured_fraction_theta_max 0.995
_diffrn_measurement_device_type 'Nonius KappaCCD'
_diffrn_measurement_method 'phi and omega scans'
_diffrn_radiation_monochromator graphite
_diffrn_radiation_source 'fine-focus sealed tube'
_diffrn_radiation_type MoK\a
_diffrn_radiation_wavelength 0.71073
_diffrn_reflns_av_R_equivalents 0.0168
_diffrn_reflns_av_sigmaI/netI 0.0301
_diffrn_reflns_limit_h_max 17
_diffrn_reflns_limit_h_min -17
_diffrn_reflns_limit_k_max 27
_diffrn_reflns_limit_k_min -27
_diffrn_reflns_limit_l_max 14
_diffrn_reflns_limit_l_min -14
_diffrn_reflns_number 6848
_diffrn_reflns_theta_full 25.68
_diffrn_reflns_theta_max 25.68
_diffrn_reflns_theta_min 3.26
_exptl_absorpt_coefficient_mu 2.416
_exptl_absorpt_correction_type none
_exptl_crystal_colour colourless
_exptl_crystal_density_diffrn 1.607
_exptl_crystal_density_method 'not measured'
_exptl_crystal_description needle
_exptl_crystal_F_000 1792
_exptl_crystal_size_max 0.16
_exptl_crystal_size_mid 0.04
_exptl_crystal_size_min 0.02
_refine_diff_density_max 0.454
_refine_diff_density_min -0.421
_refine_diff_density_rms 0.060
_refine_ls_abs_structure_details 'Flack H D (1983), Acta Cryst. A39, 876-881'
_refine_ls_abs_structure_Flack 0.481(6)
_refine_ls_extinction_method none
_refine_ls_goodness_of_fit_ref 1.050
_refine_ls_hydrogen_treatment constr
_refine_ls_matrix_type full
_refine_ls_number_parameters 485
_refine_ls_number_reflns 6837
_refine_ls_number_restraints 2
_refine_ls_restrained_S_all 1.050
_refine_ls_R_factor_all 0.0378
_refine_ls_R_factor_gt 0.0336
_refine_ls_shift/su_max 0.001
_refine_ls_shift/su_mean 0.000
_refine_ls_structure_factor_coef Fsqd
_refine_ls_weighting_details 'calc w=1/[\s^2^(Fo^2^)+(0.0357P)^2^+7.2745P] where P=(Fo^2^+2Fc^2^)/3'
_refine_ls_weighting_scheme calc
_refine_ls_wR_factor_gt 0.0763
_refine_ls_wR_factor_ref 0.0785
_reflns_number_gt 6400
_reflns_number_total 6837
_reflns_threshold_expression >2sigma(I)
_cod_data_source_file ja505948q_si_003.cif
_cod_data_source_block rk3
_cod_depositor_comments
;
The following automatic conversions were performed:

'_symmetry_cell_setting' value 'Monoclinic' changed to 'monoclinic'
according to
/usr/data/users/saulius/crontab/automatic-downloads/rss-feeds/ACS/lib/dictionaries/cif_core.dic
dictionary named 'cif_core.dic' version 2.4.2 from 2011-04-26.

Automatic conversion script
Id: cif_fix_values 2281 2013-09-26 08:29:07Z andrius 

 Adding full bibliography for 4122367--4122369.cif.
;
_cod_original_cell_volume 3659.4(4)
_cod_original_sg_symbol_Hall C-2yc
_cod_original_sg_symbol_H-M Cc
_cod_database_code 4122369

loop_
_symmetry_equiv_pos_as_xyz
'x, y, z'
'x, -y, z+1/2'
'x+1/2, y+1/2, z'
'x+1/2, -y+1/2, z+1/2'

loop_
_atom_site_label
_atom_site_type_symbol
_atom_site_fract_x
_atom_site_fract_y
_atom_site_fract_z
_atom_site_U_iso_or_equiv
_atom_site_adp_type
_atom_site_occupancy
_atom_site_symmetry_multiplicity
_atom_site_calc_flag
_atom_site_refinement_flags
Br1 Br 0.59019(3) -0.199543(16) 0.77918(3) 0.03052(11) Uani 1 1 d .
Br2 Br 0.91948(3) 0.195636(18) 1.28369(3) 0.03491(12) Uani 1 1 d .
O1 O 0.78670(16) 0.15855(10) 0.8030(2) 0.0210(5) Uani 1 1 d .
O2 O 0.7697(3) 0.34729(14) 0.4217(3) 0.0433(7) Uani 1 1 d .
O3 O 0.9080(2) 0.30356(12) 0.4434(3) 0.0356(7) Uani 1 1 d .
O4 O 0.44436(17) -0.05854(10) 1.0247(2) 0.0181(5) Uani 1 1 d .
O5 O 0.1097(2) -0.16274(14) 1.1665(3) 0.0387(7) Uani 1 1 d .
O6 O 0.0306(2) -0.08745(14) 1.0637(3) 0.0446(8) Uani 1 1 d .
N1 N 0.6813(2) 0.10747(12) 0.8716(2) 0.0187(6) Uani 1 1 d .
N2 N 0.8321(3) 0.30827(14) 0.4646(3) 0.0274(7) Uani 1 1 d .
N3 N 0.5243(2) 0.00045(12) 0.9313(3) 0.0189(6) Uani 1 1 d .
N4 N 0.1054(2) -0.11910(14) 1.1057(3) 0.0272(7) Uani 1 1 d .
C1 C 0.7568(3) 0.03423(16) 1.0406(3) 0.0196(7) Uani 1 1 d .
C2 C 0.8256(3) 0.02887(16) 1.1619(3) 0.0232(8) Uani 1 1 d .
H2 H 0.8386 -0.0089 1.1975 0.028 Uiso 1 1 calc R
C3 C 0.8752(3) 0.07602(17) 1.2316(3) 0.0250(8) Uani 1 1 d .
H3 H 0.9206 0.0709 1.3139 0.030 Uiso 1 1 calc R
C4 C 0.8571(3) 0.13138(18) 1.1786(4) 0.0250(9) Uani 1 1 d .
C5 C 0.7947(3) 0.13865(15) 1.0578(3) 0.0212(7) Uani 1 1 d .
C6 C 0.7449(2) 0.08988(15) 0.9891(3) 0.0188(7) Uani 1 1 d .
C7 C 0.6495(3) 0.06692(15) 0.7675(3) 0.0214(7) Uani 1 1 d .
H7A H 0.7080 0.0451 0.7689 0.032 Uiso 1 1 calc R
H7B H 0.6200 0.0891 0.6915 0.032 Uiso 1 1 calc R
H7C H 0.5994 0.0397 0.7728 0.032 Uiso 1 1 calc R
C8 C 0.7573(3) 0.19330(15) 0.9802(3) 0.0237(8) Uani 1 1 d .
C9 C 0.8368(3) 0.23797(17) 0.9864(4) 0.0299(8) Uani 1 1 d .
H9A H 0.8598 0.2586 1.0643 0.045 Uiso 1 1 calc R
H9B H 0.8079 0.2660 0.9198 0.045 Uiso 1 1 calc R
H9C H 0.8939 0.2180 0.9792 0.045 Uiso 1 1 calc R
C10 C 0.6766(3) 0.22256(18) 1.0151(4) 0.0323(9) Uani 1 1 d .
H10A H 0.6206 0.1954 0.9995 0.049 Uiso 1 1 calc R
H10B H 0.6518 0.2579 0.9664 0.049 Uiso 1 1 calc R
H10C H 0.7063 0.2328 1.1015 0.049 Uiso 1 1 calc R
C11 C 0.7081(3) 0.16589(15) 0.8498(3) 0.0208(8) Uani 1 1 d .
C12 C 0.6206(3) 0.20005(15) 0.7637(4) 0.0252(8) Uani 1 1 d .
H12 H 0.5586 0.1983 0.7729 0.030 Uiso 1 1 calc R
C13 C 0.6258(3) 0.23232(16) 0.6762(4) 0.0271(8) Uani 1 1 d .
H13 H 0.5693 0.2553 0.6279 0.032 Uiso 1 1 calc R
C14 C 0.7158(3) 0.23382(16) 0.6513(3) 0.0231(8) Uani 1 1 d .
C15 C 0.7934(3) 0.19399(15) 0.7152(3) 0.0203(7) Uani 1 1 d .
C16 C 0.8778(3) 0.18869(16) 0.6896(3) 0.0225(7) Uani 1 1 d .
H16 H 0.9276 0.1602 0.7301 0.027 Uiso 1 1 calc R
C17 C 0.8892(3) 0.22533(17) 0.6044(3) 0.0233(8) Uani 1 1 d .
H17 H 0.9467 0.2222 0.5856 0.028 Uiso 1 1 calc R
C18 C 0.8156(3) 0.26666(16) 0.5467(3) 0.0235(7) Uani 1 1 d .
C19 C 0.7294(3) 0.27059(16) 0.5678(3) 0.0241(8) Uani 1 1 d .
H19 H 0.6793 0.2985 0.5251 0.029 Uiso 1 1 calc R
C20 C 0.7076(3) -0.02091(15) 0.9772(3) 0.0180(7) Uani 1 1 d .
C21 C 0.7710(3) -0.06415(16) 0.9641(3) 0.0217(7) Uani 1 1 d .
H21 H 0.8413 -0.0568 0.9954 0.026 Uiso 1 1 calc R
C22 C 0.7355(3) -0.11679(15) 0.9075(3) 0.0213(7) Uani 1 1 d .
H22 H 0.7805 -0.1449 0.8993 0.026 Uiso 1 1 calc R
C23 C 0.6333(3) -0.12787(16) 0.8630(3) 0.0199(8) Uani 1 1 d .
C24 C 0.5674(2) -0.08818(14) 0.8770(3) 0.0175(7) Uani 1 1 d .
C25 C 0.6047(2) -0.03419(15) 0.9336(3) 0.0179(7) Uani 1 1 d .
C26 C 0.5360(3) 0.05106(16) 1.0090(4) 0.0272(8) Uani 1 1 d .
H26A H 0.5740 0.0399 1.0941 0.041 Uiso 1 1 calc R
H26B H 0.4695 0.0655 0.9987 0.041 Uiso 1 1 calc R
H26C H 0.5723 0.0818 0.9866 0.041 Uiso 1 1 calc R
C27 C 0.4527(3) -0.08805(15) 0.8313(3) 0.0194(7) Uani 1 1 d .
C28 C 0.4049(3) -0.14457(16) 0.8522(3) 0.0241(8) Uani 1 1 d .
H28A H 0.4051 -0.1742 0.7934 0.036 Uiso 1 1 calc R
H28B H 0.3355 -0.1368 0.8417 0.036 Uiso 1 1 calc R
H28C H 0.4437 -0.1588 0.9349 0.036 Uiso 1 1 calc R
C29 C 0.4064(3) -0.07300(18) 0.6942(3) 0.0275(8) Uani 1 1 d .
H29A H 0.4317 -0.0350 0.6815 0.041 Uiso 1 1 calc R
H29B H 0.3330 -0.0715 0.6650 0.041 Uiso 1 1 calc R
H29C H 0.4253 -0.1030 0.6491 0.041 Uiso 1 1 calc R
C30 C 0.4371(2) -0.03589(15) 0.9056(3) 0.0186(7) Uani 1 1 d .
C31 C 0.3407(3) -0.00202(16) 0.8441(3) 0.0240(8) Uani 1 1 d .
H31 H 0.3366 0.0254 0.7828 0.029 Uiso 1 1 calc R
C32 C 0.2620(3) -0.00873(17) 0.8715(3) 0.0273(8) Uani 1 1 d .
H32 H 0.2022 0.0126 0.8280 0.033 Uiso 1 1 calc R
C33 C 0.2656(3) -0.04873(15) 0.9684(3) 0.0210(7) Uani 1 1 d .
C34 C 0.3600(2) -0.07280(15) 1.0415(3) 0.0179(7) Uani 1 1 d .
C35 C 0.3705(3) -0.11067(15) 1.1356(3) 0.0194(7) Uani 1 1 d .
H35 H 0.4349 -0.1255 1.1861 0.023 Uiso 1 1 calc R
C36 C 0.2862(3) -0.12681(15) 1.1559(3) 0.0205(7) Uani 1 1 d .
H36 H 0.2920 -0.1536 1.2186 0.025 Uiso 1 1 calc R
C37 C 0.1937(2) -0.10316(16) 1.0831(3) 0.0212(7) Uani 1 1 d .
C38 C 0.1825(3) -0.06413(16) 0.9903(3) 0.0225(7) Uani 1 1 d .
H38 H 0.1183 -0.0482 0.9423 0.027 Uiso 1 1 calc R
Cl1 Cl 0.09594(10) 0.10697(7) 1.15360(14) 0.0639(4) Uani 1 1 d .
Cl2 Cl 0.03389(13) 0.07029(7) 0.89995(15) 0.0753(5) Uani 1 1 d .
C41 C 0.0135(4) 0.0640(2) 1.0344(6) 0.0585(15) Uani 1 1 d .
H41A H -0.0566 0.0756 1.0173 0.070 Uiso 1 1 calc R
H41B H 0.0216 0.0226 1.0603 0.070 Uiso 1 1 calc R

loop_
_atom_site_aniso_label
_atom_site_aniso_U_11
_atom_site_aniso_U_22
_atom_site_aniso_U_33
_atom_site_aniso_U_23
_atom_site_aniso_U_13
_atom_site_aniso_U_12
Br1 0.0361(2) 0.0220(2) 0.0326(2) -0.00926(17) 0.01292(18) -0.00381(17)
Br2 0.0403(3) 0.0358(3) 0.0301(2) -0.01362(18) 0.0156(2) -0.02056(19)
O1 0.0180(12) 0.0218(12) 0.0260(13) 0.0053(10) 0.0116(10) 0.0015(9)
O2 0.056(2) 0.0435(19) 0.0385(17) 0.0159(15) 0.0269(15) 0.0063(16)
O3 0.0448(17) 0.0370(17) 0.0332(15) -0.0003(12) 0.0240(14) -0.0082(13)
O4 0.0146(11) 0.0206(13) 0.0223(12) 0.0028(10) 0.0107(10) -0.0006(9)
O5 0.0304(15) 0.0446(19) 0.0470(18) 0.0112(15) 0.0218(14) -0.0079(13)
O6 0.0233(15) 0.0509(19) 0.070(2) 0.0129(16) 0.0294(15) 0.0067(13)
N1 0.0170(14) 0.0178(15) 0.0225(15) -0.0012(12) 0.0092(12) -0.0010(11)
N2 0.0376(19) 0.0255(18) 0.0189(15) -0.0018(13) 0.0110(14) -0.0038(14)
N3 0.0193(14) 0.0143(15) 0.0260(15) 0.0028(12) 0.0120(12) 0.0004(11)
N4 0.0225(16) 0.0347(19) 0.0291(17) -0.0001(14) 0.0154(13) -0.0062(14)
C1 0.0139(16) 0.026(2) 0.0238(18) -0.0017(15) 0.0125(14) -0.0042(14)
C2 0.0224(18) 0.0223(19) 0.031(2) 0.0037(15) 0.0168(16) -0.0007(14)
C3 0.0211(18) 0.035(2) 0.0200(17) 0.0000(16) 0.0099(14) -0.0061(15)
C4 0.0219(19) 0.030(2) 0.028(2) -0.0124(17) 0.0143(16) -0.0109(15)
C5 0.0220(18) 0.0204(19) 0.0275(18) -0.0037(14) 0.0166(15) -0.0048(14)
C6 0.0145(16) 0.0212(18) 0.0262(18) -0.0010(14) 0.0138(14) -0.0028(13)
C7 0.0213(17) 0.0230(19) 0.0190(17) -0.0016(14) 0.0069(14) -0.0007(14)
C8 0.0260(19) 0.0184(19) 0.032(2) -0.0051(15) 0.0177(16) -0.0059(14)
C9 0.031(2) 0.024(2) 0.036(2) -0.0038(16) 0.0149(18) -0.0124(16)
C10 0.032(2) 0.028(2) 0.045(2) -0.0084(18) 0.0236(19) 0.0016(17)
C11 0.0150(16) 0.022(2) 0.0285(19) 0.0004(15) 0.0118(14) -0.0009(14)
C12 0.0146(17) 0.0226(19) 0.038(2) -0.0024(16) 0.0102(15) -0.0012(14)
C13 0.0187(18) 0.024(2) 0.035(2) 0.0069(16) 0.0077(16) 0.0046(14)
C14 0.0176(17) 0.0228(19) 0.0271(19) 0.0013(15) 0.0072(15) -0.0017(14)
C15 0.0196(17) 0.0153(18) 0.0244(18) -0.0018(14) 0.0071(14) -0.0035(13)
C16 0.0221(17) 0.0242(19) 0.0203(17) 0.0010(14) 0.0074(14) -0.0020(14)
C17 0.0266(19) 0.025(2) 0.0221(18) -0.0043(15) 0.0131(15) -0.0068(15)
C18 0.0299(19) 0.0208(19) 0.0180(17) -0.0035(14) 0.0075(14) -0.0081(15)
C19 0.0248(19) 0.0202(19) 0.0223(18) 0.0001(14) 0.0042(15) 0.0013(14)
C20 0.0197(17) 0.0163(18) 0.0202(18) 0.0004(14) 0.0102(15) -0.0005(14)
C21 0.0163(17) 0.0225(19) 0.0278(19) 0.0016(15) 0.0103(15) 0.0011(14)
C22 0.0214(18) 0.0172(18) 0.0278(19) 0.0027(14) 0.0124(15) 0.0052(14)
C23 0.0250(19) 0.0158(18) 0.0202(18) 0.0011(14) 0.0104(15) -0.0011(14)
C24 0.0179(16) 0.0177(18) 0.0179(16) 0.0013(13) 0.0081(13) -0.0029(13)
C25 0.0188(17) 0.0198(18) 0.0191(16) 0.0029(13) 0.0119(14) -0.0007(13)
C26 0.0279(19) 0.022(2) 0.039(2) -0.0021(16) 0.0216(17) -0.0006(15)
C27 0.0184(16) 0.0217(18) 0.0183(16) 0.0033(13) 0.0075(13) -0.0012(14)
C28 0.0253(18) 0.024(2) 0.0244(18) -0.0049(15) 0.0117(15) -0.0087(14)
C29 0.0215(18) 0.041(2) 0.0197(18) 0.0043(16) 0.0078(14) -0.0058(16)
C30 0.0151(16) 0.0217(18) 0.0193(16) 0.0064(13) 0.0070(13) -0.0017(13)
C31 0.0224(18) 0.024(2) 0.0277(18) 0.0115(15) 0.0128(15) 0.0005(14)
C32 0.0164(17) 0.030(2) 0.035(2) 0.0113(16) 0.0095(15) 0.0045(15)
C33 0.0209(18) 0.0180(18) 0.0256(18) 0.0027(14) 0.0110(15) 0.0022(14)
C34 0.0154(15) 0.0184(17) 0.0215(16) -0.0016(13) 0.0093(13) -0.0022(13)
C35 0.0186(17) 0.0190(18) 0.0215(17) -0.0010(13) 0.0090(14) 0.0010(13)
C36 0.0261(18) 0.0209(18) 0.0172(16) 0.0014(14) 0.0115(14) -0.0030(14)
C37 0.0176(17) 0.0248(19) 0.0258(18) -0.0040(14) 0.0135(14) -0.0054(14)
C38 0.0139(16) 0.029(2) 0.0264(18) 0.0040(15) 0.0099(14) 0.0020(14)
Cl1 0.0408(7) 0.0679(9) 0.0783(9) 0.0079(7) 0.0189(6) -0.0056(6)
Cl2 0.0861(11) 0.0710(10) 0.0747(9) 0.0244(8) 0.0384(8) 0.0430(8)
C41 0.055(3) 0.047(3) 0.092(4) -0.002(3) 0.048(3) -0.004(3)

loop_
_atom_type_symbol
_atom_type_description
_atom_type_scat_dispersion_real
_atom_type_scat_dispersion_imag
_atom_type_scat_source
C C 0.0033 0.0016 'International Tables Vol C Tables 4.2.6.8 and 6.1.1.4'
H H 0.0000 0.0000 'International Tables Vol C Tables 4.2.6.8 and 6.1.1.4'
N N 0.0061 0.0033 'International Tables Vol C Tables 4.2.6.8 and 6.1.1.4'
O O 0.0106 0.0060 'International Tables Vol C Tables 4.2.6.8 and 6.1.1.4'
Cl Cl 0.1484 0.1585 'International Tables Vol C Tables 4.2.6.8 and 6.1.1.4'
Br Br -0.2901 2.4595 'International Tables Vol C Tables 4.2.6.8 and 6.1.1.4'

loop_
_geom_angle_atom_site_label_1
_geom_angle_atom_site_label_2
_geom_angle_atom_site_label_3
_geom_angle
C15 O1 C11 122.3(3)
C34 O4 C30 120.5(3)
C6 N1 C11 109.4(3)
C6 N1 C7 121.9(3)
C11 N1 C7 116.4(3)
O2 N2 O3 123.2(3)
O2 N2 C18 117.7(3)
O3 N2 C18 119.1(3)
C25 N3 C30 109.2(3)
C25 N3 C26 123.8(3)
C30 N3 C26 117.7(3)
O5 N4 O6 123.3(3)
O5 N4 C37 118.5(3)
O6 N4 C37 118.1(3)
C6 C1 C2 116.7(3)
C6 C1 C20 126.5(3)
C2 C1 C20 116.7(3)
C3 C2 C1 122.9(3)
C3 C2 H2 118.6
C1 C2 H2 118.6
C2 C3 C4 118.5(3)
C2 C3 H3 120.7
C4 C3 H3 120.7
C5 C4 C3 120.9(3)
C5 C4 Br2 122.6(3)
C3 C4 Br2 116.5(3)
C4 C5 C6 119.2(3)
C4 C5 C8 131.7(3)
C6 C5 C8 108.8(3)
C1 C6 N1 128.5(3)
C1 C6 C5 121.6(3)
N1 C6 C5 109.8(3)
N1 C7 H7A 109.5
N1 C7 H7B 109.5
H7A C7 H7B 109.5
N1 C7 H7C 109.5
H7A C7 H7C 109.5
H7B C7 H7C 109.5
C9 C8 C5 116.5(3)
C9 C8 C10 109.7(3)
C5 C8 C10 108.2(3)
C9 C8 C11 110.5(3)
C5 C8 C11 100.9(3)
C10 C8 C11 110.7(3)
C8 C9 H9A 109.5
C8 C9 H9B 109.5
H9A C9 H9B 109.5
C8 C9 H9C 109.5
H9A C9 H9C 109.5
H9B C9 H9C 109.5
C8 C10 H10A 109.5
C8 C10 H10B 109.5
H10A C10 H10B 109.5
C8 C10 H10C 109.5
H10A C10 H10C 109.5
H10B C10 H10C 109.5
N1 C11 O1 105.6(3)
N1 C11 C12 113.2(3)
O1 C11 C12 111.7(3)
N1 C11 C8 103.7(3)
O1 C11 C8 108.4(3)
C12 C11 C8 113.6(3)
C13 C12 C11 122.9(3)
C13 C12 H12 118.6
C11 C12 H12 118.6
C12 C13 C14 121.6(3)
C12 C13 H13 119.2
C14 C13 H13 119.2
C19 C14 C15 118.3(3)
C19 C14 C13 124.4(3)
C15 C14 C13 117.3(3)
O1 C15 C16 117.7(3)
O1 C15 C14 121.1(3)
C16 C15 C14 121.3(3)
C15 C16 C17 119.4(3)
C15 C16 H16 120.3
C17 C16 H16 120.3
C16 C17 C18 119.1(3)
C16 C17 H17 120.4
C18 C17 H17 120.4
C19 C18 C17 121.9(3)
C19 C18 N2 119.4(3)
C17 C18 N2 118.7(3)
C18 C19 C14 119.9(3)
C18 C19 H19 120.1
C14 C19 H19 120.1
C25 C20 C21 116.9(3)
C25 C20 C1 126.2(3)
C21 C20 C1 116.9(3)
C22 C21 C20 122.8(3)
C22 C21 H21 118.6
C20 C21 H21 118.6
C21 C22 C23 118.8(3)
C21 C22 H22 120.6
C23 C22 H22 120.6
C24 C23 C22 121.3(3)
C24 C23 Br1 122.6(3)
C22 C23 Br1 116.0(3)
C23 C24 C25 119.2(3)
C23 C24 C27 131.7(3)
C25 C24 C27 108.8(3)
N3 C25 C20 129.6(3)
N3 C25 C24 109.4(3)
C20 C25 C24 121.0(3)
N3 C26 H26A 109.5
N3 C26 H26B 109.5
H26A C26 H26B 109.5
N3 C26 H26C 109.5
H26A C26 H26C 109.5
H26B C26 H26C 109.5
C24 C27 C28 115.9(3)
C24 C27 C29 109.1(3)
C28 C27 C29 109.3(3)
C24 C27 C30 100.5(3)
C28 C27 C30 111.9(3)
C29 C27 C30 109.7(3)
C27 C28 H28A 109.5
C27 C28 H28B 109.5
H28A C28 H28B 109.5
C27 C28 H28C 109.5
H28A C28 H28C 109.5
H28B C28 H28C 109.5
C27 C29 H29A 109.5
C27 C29 H29B 109.5
H29A C29 H29B 109.5
C27 C29 H29C 109.5
H29A C29 H29C 109.5
H29B C29 H29C 109.5
N3 C30 O4 106.2(2)
N3 C30 C31 111.7(3)
O4 C30 C31 110.2(3)
N3 C30 C27 104.4(3)
O4 C30 C27 108.2(3)
C31 C30 C27 115.6(3)
C32 C31 C30 122.9(3)
C32 C31 H31 118.6
C30 C31 H31 118.6
C31 C32 C33 120.8(3)
C31 C32 H32 119.6
C33 C32 H32 119.6
C38 C33 C34 119.1(3)
C38 C33 C32 123.8(3)
C34 C33 C32 117.1(3)
O4 C34 C35 117.5(3)
O4 C34 C33 121.4(3)
C35 C34 C33 121.0(3)
C34 C35 C36 119.6(3)
C34 C35 H35 120.2
C36 C35 H35 120.2
C37 C36 C35 118.9(3)
C37 C36 H36 120.6
C35 C36 H36 120.6
C36 C37 C38 122.1(3)
C36 C37 N4 119.0(3)
C38 C37 N4 118.9(3)
C33 C38 C37 119.2(3)
C33 C38 H38 120.4
C37 C38 H38 120.4
Cl1 C41 Cl2 113.1(3)
Cl1 C41 H41A 109.0
Cl2 C41 H41A 109.0
Cl1 C41 H41B 109.0
Cl2 C41 H41B 109.0
H41A C41 H41B 107.8

loop_
_geom_bond_atom_site_label_1
_geom_bond_atom_site_label_2
_geom_bond_distance
Br1 C23 1.897(4)
Br2 C4 1.914(4)
O1 C15 1.366(4)
O1 C11 1.469(4)
O2 N2 1.229(4)
O3 N2 1.231(4)
O4 C34 1.359(4)
O4 C30 1.486(4)
O5 N4 1.225(4)
O6 N4 1.233(4)
N1 C6 1.400(4)
N1 C11 1.447(4)
N1 C7 1.476(4)
N2 C18 1.460(5)
N3 C25 1.403(4)
N3 C30 1.441(4)
N3 C26 1.455(5)
N4 C37 1.458(4)
C1 C6 1.398(5)
C1 C2 1.402(5)
C1 C20 1.499(5)
C2 C3 1.380(5)
C2 H2 0.9500
C3 C4 1.396(6)
C3 H3 0.9500
C4 C5 1.378(6)
C5 C6 1.404(5)
C5 C8 1.525(5)
C7 H7A 0.9800
C7 H7B 0.9800
C7 H7C 0.9800
C8 C9 1.521(5)
C8 C10 1.546(5)
C8 C11 1.568(5)
C9 H9A 0.9800
C9 H9B 0.9800
C9 H9C 0.9800
C10 H10A 0.9800
C10 H10B 0.9800
C10 H10C 0.9800
C11 C12 1.497(5)
C12 C13 1.312(5)
C12 H12 0.9500
C13 C14 1.454(5)
C13 H13 0.9500
C14 C19 1.383(5)
C14 C15 1.413(5)
C15 C16 1.383(5)
C16 C17 1.384(5)
C16 H16 0.9500
C17 C18 1.387(5)
C17 H17 0.9500
C18 C19 1.375(5)
C19 H19 0.9500
C20 C25 1.403(5)
C20 C21 1.404(5)
C21 C22 1.379(5)
C21 H21 0.9500
C22 C23 1.383(5)
C22 H22 0.9500
C23 C24 1.378(5)
C24 C25 1.411(5)
C24 C27 1.529(5)
C26 H26A 0.9800
C26 H26B 0.9800
C26 H26C 0.9800
C27 C28 1.537(5)
C27 C29 1.548(5)
C27 C30 1.563(5)
C28 H28A 0.9800
C28 H28B 0.9800
C28 H28C 0.9800
C29 H29A 0.9800
C29 H29B 0.9800
C29 H29C 0.9800
C30 C31 1.508(5)
C31 C32 1.320(5)
C31 H31 0.9500
C32 C33 1.466(5)
C32 H32 0.9500
C33 C38 1.380(5)
C33 C34 1.408(5)
C34 C35 1.384(5)
C35 C36 1.389(5)
C35 H35 0.9500
C36 C37 1.385(5)
C36 H36 0.9500
C37 C38 1.387(5)
C38 H38 0.9500
Cl1 C41 1.754(6)
Cl2 C41 1.761(6)
C41 H41A 0.9900
C41 H41B 0.9900

loop_
_geom_torsion_atom_site_label_1
_geom_torsion_atom_site_label_2
_geom_torsion_atom_site_label_3
_geom_torsion_atom_site_label_4
_geom_torsion
C6 C1 C2 C3 4.2(5)
C20 C1 C2 C3 -179.0(3)
C1 C2 C3 C4 -0.9(5)
C2 C3 C4 C5 -2.9(5)
C2 C3 C4 Br2 175.0(3)
C3 C4 C5 C6 3.1(5)
Br2 C4 C5 C6 -174.6(3)
C3 C4 C5 C8 175.6(3)
Br2 C4 C5 C8 -2.1(6)
C2 C1 C6 N1 -179.3(3)
C20 C1 C6 N1 4.3(5)
C2 C1 C6 C5 -3.9(5)
C20 C1 C6 C5 179.7(3)
C11 N1 C6 C1 -168.5(3)
C7 N1 C6 C1 -27.7(5)
C11 N1 C6 C5 15.7(4)
C7 N1 C6 C5 156.4(3)
C4 C5 C6 C1 0.4(5)
C8 C5 C6 C1 -173.7(3)
C4 C5 C6 N1 176.6(3)
C8 C5 C6 N1 2.5(4)
C4 C5 C8 C9 49.7(5)
C6 C5 C8 C9 -137.2(3)
C4 C5 C8 C10 -74.3(5)
C6 C5 C8 C10 98.8(3)
C4 C5 C8 C11 169.4(4)
C6 C5 C8 C11 -17.5(3)
C6 N1 C11 O1 87.8(3)
C7 N1 C11 O1 -55.4(3)
C6 N1 C11 C12 -149.8(3)
C7 N1 C11 C12 67.1(4)
C6 N1 C11 C8 -26.2(3)
C7 N1 C11 C8 -169.4(3)
C15 O1 C11 N1 143.4(3)
C15 O1 C11 C12 20.0(4)
C15 O1 C11 C8 -105.9(3)
C9 C8 C11 N1 149.5(3)
C5 C8 C11 N1 25.7(3)
C10 C8 C11 N1 -88.7(3)
C9 C8 C11 O1 37.5(4)
C5 C8 C11 O1 -86.3(3)
C10 C8 C11 O1 159.3(3)
C9 C8 C11 C12 -87.2(4)
C5 C8 C11 C12 148.9(3)
C10 C8 C11 C12 34.6(4)
N1 C11 C12 C13 -136.4(4)
O1 C11 C12 C13 -17.3(5)
C8 C11 C12 C13 105.7(4)
C11 C12 C13 C14 4.5(6)
C12 C13 C14 C19 -174.1(4)
C12 C13 C14 C15 7.4(6)
C11 O1 C15 C16 171.2(3)
C11 O1 C15 C14 -10.0(5)
C19 C14 C15 O1 176.7(3)
C13 C14 C15 O1 -4.6(5)
C19 C14 C15 C16 -4.5(5)
C13 C14 C15 C16 174.2(3)
O1 C15 C16 C17 -177.6(3)
C14 C15 C16 C17 3.6(5)
C15 C16 C17 C18 0.1(5)
C16 C17 C18 C19 -2.9(5)
C16 C17 C18 N2 175.0(3)
O2 N2 C18 C19 3.4(5)
O3 N2 C18 C19 -178.0(3)
O2 N2 C18 C17 -174.5(3)
O3 N2 C18 C17 4.0(5)
C17 C18 C19 C14 2.0(5)
N2 C18 C19 C14 -175.9(3)
C15 C14 C19 C18 1.7(5)
C13 C14 C19 C18 -176.9(3)
C6 C1 C20 C25 -68.0(5)
C2 C1 C20 C25 115.6(4)
C6 C1 C20 C21 114.3(4)
C2 C1 C20 C21 -62.1(4)
C25 C20 C21 C22 2.2(5)
C1 C20 C21 C22 -179.9(3)
C20 C21 C22 C23 -0.7(5)
C21 C22 C23 C24 -1.8(5)
C21 C22 C23 Br1 176.8(3)
C22 C23 C24 C25 2.6(5)
Br1 C23 C24 C25 -175.9(3)
C22 C23 C24 C27 176.1(3)
Br1 C23 C24 C27 -2.4(5)
C30 N3 C25 C20 -166.2(3)
C26 N3 C25 C20 -20.5(5)
C30 N3 C25 C24 16.6(4)
C26 N3 C25 C24 162.3(3)
C21 C20 C25 N3 -178.1(3)
C1 C20 C25 N3 4.2(6)
C21 C20 C25 C24 -1.3(5)
C1 C20 C25 C24 -178.9(3)
C23 C24 C25 N3 176.4(3)
C27 C24 C25 N3 1.5(4)
C23 C24 C25 C20 -1.1(5)
C27 C24 C25 C20 -175.9(3)
C23 C24 C27 C28 48.3(5)
C25 C24 C27 C28 -137.7(3)
C23 C24 C27 C29 -75.6(5)
C25 C24 C27 C29 98.4(3)
C23 C24 C27 C30 169.1(4)
C25 C24 C27 C30 -16.9(3)
C25 N3 C30 O4 87.2(3)
C26 N3 C30 O4 -60.9(4)
C25 N3 C30 C31 -152.7(3)
C26 N3 C30 C31 59.3(4)
C25 N3 C30 C27 -27.1(3)
C26 N3 C30 C27 -175.1(3)
C34 O4 C30 N3 152.2(3)
C34 O4 C30 C31 31.1(4)
C34 O4 C30 C27 -96.2(3)
C24 C27 C30 N3 25.9(3)
C28 C27 C30 N3 149.5(3)
C29 C27 C30 N3 -89.0(3)
C24 C27 C30 O4 -86.9(3)
C28 C27 C30 O4 36.7(4)
C29 C27 C30 O4 158.2(3)
C24 C27 C30 C31 148.9(3)
C28 C27 C30 C31 -87.4(4)
C29 C27 C30 C31 34.0(4)
N3 C30 C31 C32 -138.8(4)
O4 C30 C31 C32 -21.1(5)
C27 C30 C31 C32 102.1(4)
C30 C31 C32 C33 2.3(6)
C31 C32 C33 C38 -170.4(4)
C31 C32 C33 C34 8.9(5)
C30 O4 C34 C35 159.0(3)
C30 O4 C34 C33 -22.9(5)
C38 C33 C34 O4 -179.2(3)
C32 C33 C34 O4 1.4(5)
C38 C33 C34 C35 -1.1(5)
C32 C33 C34 C35 179.5(3)
O4 C34 C35 C36 -179.6(3)
C33 C34 C35 C36 2.2(5)
C34 C35 C36 C37 -1.8(5)
C35 C36 C37 C38 0.3(5)
C35 C36 C37 N4 -178.8(3)
O5 N4 C37 C36 -17.7(5)
O6 N4 C37 C36 161.5(3)
O5 N4 C37 C38 163.2(3)
O6 N4 C37 C38 -17.6(5)
C34 C33 C38 C37 -0.4(5)
C32 C33 C38 C37 178.9(3)
C36 C37 C38 C33 0.8(5)
N4 C37 C38 C33 179.9(3)
